data_4130234
loop_
_publ_author_name
'Zhang, Lei'
'Hou, Guohua'
'Zi, Guofu'
'Ding, Wanjian'
'Walter, Marc D.'

_publ_section_title
;
 Influence of the 5f Orbitals on the Bonding and Reactivity in
 Organoactinides: Experimental and Computational Studies on a Uranium
 Metallacyclopropene.
;
_journal_issue 15
_journal_name_full 'Journal of the American Chemical Society'
_journal_page_first 5130
_journal_page_last 5142
_journal_paper_doi 10.1021/jacs.6b01391
_journal_volume 138
_journal_year 2016
_chemical_formula_moiety 'C36 H54 Si2 U'
_chemical_formula_sum 'C36 H54 Si2 U'
_chemical_formula_weight 781.00
_space_group_crystal_system monoclinic
_space_group_IT_number 7
_space_group_name_Hall 'P -2yac'
_space_group_name_H-M_alt 'P 1 n 1'
_atom_sites_solution_hydrogens geom
_audit_creation_method SHELXL-2014/7
_cell_angle_alpha 90
_cell_angle_beta 92.007(7)
_cell_angle_gamma 90
_cell_formula_units_Z 4
_cell_length_a 10.937(4)
_cell_length_b 20.247(7)
_cell_length_c 16.033(6)
_cell_measurement_reflns_used 4704
_cell_measurement_temperature 100(2)
_cell_measurement_theta_max 24.74
_cell_measurement_theta_min 2.22
_cell_volume 3548(2)
_computing_cell_refinement 'Bruker SAINT'
_computing_data_collection 'Bruker APEX2'
_computing_data_reduction 'Bruker SAINT'
_computing_molecular_graphics 'Bruker SHELXTL'
_computing_publication_material 'Bruker SHELXTL'
_computing_structure_refinement 'SHELXL-2014/7 (Sheldrick, 2014)'
_computing_structure_solution 'SHELXS-97 (Sheldrick 2008)'
_diffrn_ambient_temperature 100(2)
_diffrn_measured_fraction_theta_full 1.000
_diffrn_measured_fraction_theta_max 0.994
_diffrn_measurement_device_type 'Bruker APEX-II CCD'
_diffrn_measurement_method '\f and \w scans'
_diffrn_radiation_type MoK\a
_diffrn_radiation_wavelength 0.71073
_diffrn_reflns_av_R_equivalents 0.0544
_diffrn_reflns_av_unetI/netI 0.0915
_diffrn_reflns_Laue_measured_fraction_full 1.000
_diffrn_reflns_Laue_measured_fraction_max 0.994
_diffrn_reflns_limit_h_max 14
_diffrn_reflns_limit_h_min -14
_diffrn_reflns_limit_k_max 26
_diffrn_reflns_limit_k_min -18
_diffrn_reflns_limit_l_max 20
_diffrn_reflns_limit_l_min -16
_diffrn_reflns_number 24191
_diffrn_reflns_point_group_measured_fraction_full 1.000
_diffrn_reflns_point_group_measured_fraction_max 0.994
_diffrn_reflns_theta_full 25.242
_diffrn_reflns_theta_max 27.621
_diffrn_reflns_theta_min 1.621
_exptl_absorpt_coefficient_mu 4.663
_exptl_absorpt_correction_T_max 0.75
_exptl_absorpt_correction_T_min 0.64
_exptl_absorpt_correction_type multi-scan
_exptl_absorpt_process_details SADABS
_exptl_crystal_colour red
_exptl_crystal_density_diffrn 1.462
_exptl_crystal_description block
_exptl_crystal_F_000 1560
_exptl_crystal_size_max 0.200
_exptl_crystal_size_mid 0.200
_exptl_crystal_size_min 0.200
_refine_diff_density_max 0.994
_refine_diff_density_min -0.924
_refine_diff_density_rms 0.152
_refine_ls_abs_structure_details
; 
 Refined as an inversion twin. 
;
_refine_ls_abs_structure_Flack 0.257(9)
_refine_ls_extinction_method none
_refine_ls_goodness_of_fit_ref 0.968
_refine_ls_hydrogen_treatment constr
_refine_ls_matrix_type full
_refine_ls_number_parameters 735
_refine_ls_number_reflns 13918
_refine_ls_number_restraints 26
_refine_ls_restrained_S_all 0.967
_refine_ls_R_factor_all 0.0561
_refine_ls_R_factor_gt 0.0433
_refine_ls_shift/su_max 0.001
_refine_ls_shift/su_mean 0.000
_refine_ls_structure_factor_coef Fsqd
_refine_ls_weighting_details 'w=1/[\s^2^(Fo^2^)] where P=(Fo^2^+2Fc^2^)/3'
_refine_ls_weighting_scheme calc
_refine_ls_wR_factor_gt 0.0757
_refine_ls_wR_factor_ref 0.0812
_reflns_Friedel_coverage 0.997
_reflns_Friedel_fraction_full 1.000
_reflns_Friedel_fraction_max 0.994
_reflns_number_gt 11825
_reflns_number_total 13918
_reflns_threshold_expression 'I > 2\s(I)'
_cod_data_source_file ja6b01391_si_003.cif
_cod_data_source_block compound5
_cod_original_sg_symbol_H-M 'P n'
_cod_database_code 4130234
_shelx_shelxl_version_number 2014/7
_shelx_space_group_comment
; 
The symmetry employed for this shelxl refinement is uniquely defined 
by the following loop, which should always be used as a source of 
symmetry information in preference to the above space-group names. 
They are only intended as comments. 
;
_shelx_estimated_absorpt_t_min 0.456
_shelx_estimated_absorpt_t_max 0.456

loop_
_space_group_symop_operation_xyz
'x, y, z'
'x+1/2, -y, z+1/2'

loop_
_atom_site_label
_atom_site_type_symbol
_atom_site_fract_x
_atom_site_fract_y
_atom_site_fract_z
_atom_site_U_iso_or_equiv
_atom_site_adp_type
_atom_site_occupancy
_atom_site_site_symmetry_order
_atom_site_calc_flag
_atom_site_refinement_flags_posn
_atom_site_refinement_flags_adp
C1 C 0.1280(11) 0.5919(6) 0.0571(8) 0.016(3) Uani 1 1 d . .
C2 C 0.0964(11) 0.5314(5) 0.0950(8) 0.014(3) Uani 1 1 d . U
C3 C -0.0129(10) 0.5394(5) 0.1365(8) 0.014(3) Uani 1 1 d . .
C4 C -0.0510(10) 0.6055(5) 0.1261(8) 0.018(2) Uani 1 1 d . .
C5 C 0.0324(10) 0.6380(5) 0.0783(8) 0.014(3) Uani 1 1 d . .
C6 C 0.2247(10) 0.6034(6) -0.0033(8) 0.026(3) Uani 1 1 d . .
H6A H 0.2995 0.5804 0.0154 0.039 Uiso 1 1 calc R U
H6B H 0.2410 0.6509 -0.0072 0.039 Uiso 1 1 calc R U
H6C H 0.1976 0.5867 -0.0583 0.039 Uiso 1 1 calc R U
C7 C 0.1638(10) 0.4669(5) 0.0832(8) 0.023(3) Uani 1 1 d . .
H7A H 0.1596 0.4402 0.1340 0.034 Uiso 1 1 calc R U
H7B H 0.2495 0.4760 0.0717 0.034 Uiso 1 1 calc R U
H7C H 0.1258 0.4426 0.0362 0.034 Uiso 1 1 calc R U
C8 C -0.0861(10) 0.4856(5) 0.1774(8) 0.022(3) Uani 1 1 d . .
H8A H -0.1448 0.4667 0.1364 0.033 Uiso 1 1 calc R U
H8B H -0.1303 0.5043 0.2240 0.033 Uiso 1 1 calc R U
H8C H -0.0306 0.4509 0.1984 0.033 Uiso 1 1 calc R U
C9 C -0.1770(9) 0.6300(5) 0.1519(8) 0.022(3) Uani 1 1 d . .
H9A H -0.1822 0.6779 0.1436 0.033 Uiso 1 1 calc R U
H9B H -0.1881 0.6197 0.2109 0.033 Uiso 1 1 calc R U
H9C H -0.2410 0.6082 0.1177 0.033 Uiso 1 1 calc R U
C10 C 0.0261(11) 0.7083(5) 0.0449(8) 0.027(3) Uani 1 1 d . .
H10A H -0.0492 0.7294 0.0629 0.041 Uiso 1 1 calc R U
H10B H 0.0263 0.7074 -0.0162 0.041 Uiso 1 1 calc R U
H10C H 0.0970 0.7333 0.0665 0.041 Uiso 1 1 calc R U
C11 C 0.1539(13) 0.6513(6) 0.3914(10) 0.021(3) Uani 1 1 d . .
C12 C 0.0326(10) 0.6655(5) 0.3601(8) 0.014(3) Uani 1 1 d . .
C13 C 0.0421(11) 0.7197(6) 0.3048(8) 0.021(3) Uani 1 1 d . .
C14 C 0.1657(10) 0.7398(5) 0.3046(7) 0.016(2) Uani 1 1 d . .
C15 C 0.2356(11) 0.6968(5) 0.3566(9) 0.017(3) Uani 1 1 d . .
C16 C 0.1892(11) 0.6059(5) 0.4635(8) 0.030(3) Uani 1 1 d . U
H16A H 0.2666 0.5838 0.4522 0.045 Uiso 1 1 calc R U
H16B H 0.1251 0.5726 0.4700 0.045 Uiso 1 1 calc R U
H16C H 0.1987 0.6318 0.5150 0.045 Uiso 1 1 calc R U
C17 C -0.0805(10) 0.6322(5) 0.3853(8) 0.026(3) Uani 1 1 d . .
H17A H -0.1064 0.6002 0.3423 0.040 Uiso 1 1 calc R U
H17B H -0.1452 0.6651 0.3918 0.040 Uiso 1 1 calc R U
H17C H -0.0651 0.6092 0.4384 0.040 Uiso 1 1 calc R U
C18 C -0.0650(10) 0.7596(5) 0.2678(8) 0.027(3) Uani 1 1 d . .
H18A H -0.0754 0.7999 0.3007 0.040 Uiso 1 1 calc R U
H18B H -0.1399 0.7331 0.2689 0.040 Uiso 1 1 calc R U
H18C H -0.0486 0.7715 0.2100 0.040 Uiso 1 1 calc R U
C19 C 0.2133(11) 0.7996(5) 0.2591(8) 0.030(3) Uani 1 1 d . .
H19A H 0.1613 0.8081 0.2092 0.046 Uiso 1 1 calc R U
H19B H 0.2974 0.7912 0.2426 0.046 Uiso 1 1 calc R U
H19C H 0.2121 0.8382 0.2960 0.046 Uiso 1 1 calc R U
C20 C 0.3711(10) 0.7027(6) 0.3774(8) 0.028(3) Uani 1 1 d . .
H20A H 0.3838 0.7308 0.4267 0.041 Uiso 1 1 calc R U
H20B H 0.4122 0.7223 0.3300 0.041 Uiso 1 1 calc R U
H20C H 0.4051 0.6587 0.3888 0.041 Uiso 1 1 calc R U
C21 C 0.3251(13) 0.6720(5) 0.1670(10) 0.017(3) Uani 1 1 d . .
C22 C 0.4148(12) 0.7002(5) 0.1412(9) 0.018(3) Uani 1 1 d . .
C23 C 0.5211(12) 0.7340(5) 0.1131(9) 0.013(3) Uani 1 1 d . U
C24 C 0.5677(11) 0.7215(5) 0.0349(8) 0.018(3) Uani 1 1 d . .
H24 H 0.5296 0.6898 -0.0011 0.022 Uiso 1 1 calc R U
C25 C 0.6711(10) 0.7561(5) 0.0095(8) 0.017(2) Uani 1 1 d . .
H25 H 0.7025 0.7468 -0.0438 0.021 Uiso 1 1 calc R U
C26 C 0.7277(10) 0.8020(5) 0.0581(9) 0.019(3) Uani 1 1 d . .
H26 H 0.7973 0.8248 0.0390 0.022 Uiso 1 1 calc R U
C27 C 0.6829(12) 0.8158(6) 0.1366(10) 0.022(3) Uani 1 1 d . .
H27 H 0.7217 0.8483 0.1711 0.026 Uiso 1 1 calc R U
C28 C 0.5798(12) 0.7815(5) 0.1647(10) 0.017(3) Uani 1 1 d . .
H28 H 0.5499 0.7905 0.2184 0.020 Uiso 1 1 calc R U
C29 C 0.3271(12) 0.5275(6) 0.2615(10) 0.019(3) Uani 1 1 d . .
H29 H 0.3257 0.5700 0.2363 0.022 Uiso 1 1 calc R U
C30 C 0.2174(12) 0.5153(6) 0.2893(9) 0.018(3) Uani 1 1 d . .
C31 C 0.5012(12) 0.4019(6) 0.2732(11) 0.053(4) Uani 1 1 d . .
H31A H 0.4532 0.3774 0.2307 0.079 Uiso 1 1 calc R U
H31B H 0.4709 0.3918 0.3285 0.079 Uiso 1 1 calc R U
H31C H 0.5874 0.3890 0.2710 0.079 Uiso 1 1 calc R U
C32 C 0.5879(13) 0.5378(7) 0.3295(10) 0.047(4) Uani 1 1 d . .
H32A H 0.5598 0.5303 0.3861 0.071 Uiso 1 1 calc R U
H32B H 0.5851 0.5851 0.3169 0.071 Uiso 1 1 calc R U
H32C H 0.6721 0.5218 0.3256 0.071 Uiso 1 1 calc R U
C33 C 0.5333(10) 0.5095(6) 0.1439(9) 0.036(3) Uani 1 1 d . .
H33A H 0.6164 0.4928 0.1366 0.054 Uiso 1 1 calc R U
H33B H 0.5315 0.5572 0.1339 0.054 Uiso 1 1 calc R U
H33C H 0.4767 0.4875 0.1042 0.054 Uiso 1 1 calc R U
C34 C 0.0213(10) 0.4498(5) 0.3963(8) 0.027(3) Uani 1 1 d . .
H34A H -0.0391 0.4560 0.3504 0.040 Uiso 1 1 calc R U
H34B H 0.0016 0.4099 0.4275 0.040 Uiso 1 1 calc R U
H34C H 0.0199 0.4882 0.4336 0.040 Uiso 1 1 calc R U
C35 C 0.1726(11) 0.3652(5) 0.2872(9) 0.027(3) Uani 1 1 d . .
H35A H 0.1605 0.3264 0.3225 0.040 Uiso 1 1 calc R U
H35B H 0.2500 0.3609 0.2587 0.040 Uiso 1 1 calc R U
H35C H 0.1050 0.3684 0.2456 0.040 Uiso 1 1 calc R U
C36 C 0.2861(11) 0.4299(5) 0.4441(8) 0.028(3) Uani 1 1 d . .
H36A H 0.2576 0.4551 0.4919 0.042 Uiso 1 1 calc R U
H36B H 0.3672 0.4457 0.4294 0.042 Uiso 1 1 calc R U
H36C H 0.2907 0.3830 0.4587 0.042 Uiso 1 1 calc R U
C37 C 0.8787(11) 0.8713(5) 0.7666(7) 0.015(2) Uani 1 1 d . .
C38 C 0.8276(10) 0.9343(5) 0.7595(7) 0.015(2) Uani 1 1 d . .
C39 C 0.9132(11) 0.9762(5) 0.7220(8) 0.015(3) Uani 1 1 d . .
C40 C 1.0167(10) 0.9370(5) 0.7024(8) 0.013(2) Uani 1 1 d . .
C41 C 0.9953(11) 0.8721(5) 0.7327(8) 0.017(3) Uani 1 1 d . .
C42 C 0.8298(11) 0.8130(5) 0.8144(8) 0.027(3) Uani 1 1 d . .
H42A H 0.8512 0.7718 0.7862 0.041 Uiso 1 1 calc R U
H42B H 0.7407 0.8164 0.8169 0.041 Uiso 1 1 calc R U
H42C H 0.8660 0.8129 0.8712 0.041 Uiso 1 1 calc R U
C43 C 0.7092(10) 0.9574(6) 0.7950(8) 0.028(3) Uani 1 1 d . .
H43A H 0.6474 0.9225 0.7881 0.042 Uiso 1 1 calc R U
H43B H 0.6809 0.9972 0.7656 0.042 Uiso 1 1 calc R U
H43C H 0.7222 0.9672 0.8545 0.042 Uiso 1 1 calc R U
C44 C 0.9014(10) 1.0496(4) 0.7128(8) 0.022(3) Uani 1 1 d . .
H44A H 0.9171 1.0707 0.7672 0.033 Uiso 1 1 calc R U
H44B H 0.8185 1.0606 0.6921 0.033 Uiso 1 1 calc R U
H44C H 0.9609 1.0655 0.6732 0.033 Uiso 1 1 calc R U
C45 C 1.1322(9) 0.9626(6) 0.6652(8) 0.026(3) Uani 1 1 d . .
H45A H 1.1151 0.9756 0.6071 0.038 Uiso 1 1 calc R U
H45B H 1.1946 0.9278 0.6671 0.038 Uiso 1 1 calc R U
H45C H 1.1621 1.0009 0.6972 0.038 Uiso 1 1 calc R U
C46 C 1.0884(10) 0.8171(5) 0.7421(8) 0.025(3) Uani 1 1 d . .
H46A H 1.1178 0.8144 0.8004 0.037 Uiso 1 1 calc R U
H46B H 1.1574 0.8262 0.7064 0.037 Uiso 1 1 calc R U
H46C H 1.0503 0.7751 0.7254 0.037 Uiso 1 1 calc R U
C47 C 0.7784(11) 0.7906(6) 0.4856(10) 0.021(3) Uani 1 1 d . .
C48 C 0.8090(13) 0.8454(6) 0.4354(10) 0.019(3) Uani 1 1 d . .
C49 C 0.9349(11) 0.8592(5) 0.4518(8) 0.019(3) Uani 1 1 d . .
C50 C 0.9817(10) 0.8111(5) 0.5084(8) 0.020(3) Uani 1 1 d . .
C51 C 0.8854(11) 0.7684(5) 0.5306(8) 0.021(3) Uani 1 1 d . .
C52 C 0.6569(10) 0.7544(6) 0.4793(9) 0.035(3) Uani 1 1 d . .
H52A H 0.6477 0.7332 0.4245 0.053 Uiso 1 1 calc R U
H52B H 0.5900 0.7859 0.4862 0.053 Uiso 1 1 calc R U
H52C H 0.6545 0.7208 0.5232 0.053 Uiso 1 1 calc R U
C53 C 0.7245(11) 0.8802(5) 0.3740(8) 0.027(3) Uani 1 1 d . .
H53A H 0.7616 0.9220 0.3573 0.041 Uiso 1 1 calc R U
H53B H 0.6464 0.8891 0.4000 0.041 Uiso 1 1 calc R U
H53C H 0.7104 0.8522 0.3247 0.041 Uiso 1 1 calc R U
C54 C 1.0139(11) 0.9085(6) 0.4064(8) 0.031(3) Uani 1 1 d . .
H54A H 1.0564 0.8859 0.3619 0.047 Uiso 1 1 calc R U
H54B H 1.0742 0.9279 0.4460 0.047 Uiso 1 1 calc R U
H54C H 0.9620 0.9436 0.3823 0.047 Uiso 1 1 calc R U
C55 C 1.1167(10) 0.7996(6) 0.5278(8) 0.027(3) Uani 1 1 d . .
H55A H 1.1264 0.7694 0.5753 0.040 Uiso 1 1 calc R U
H55B H 1.1564 0.8418 0.5417 0.040 Uiso 1 1 calc R U
H55C H 1.1546 0.7803 0.4790 0.040 Uiso 1 1 calc R U
C56 C 0.8914(10) 0.7116(5) 0.5885(8) 0.029(3) Uani 1 1 d . .
H56A H 0.8610 0.7249 0.6427 0.043 Uiso 1 1 calc R U
H56B H 0.9764 0.6967 0.5955 0.043 Uiso 1 1 calc R U
H56C H 0.8409 0.6755 0.5656 0.043 Uiso 1 1 calc R U
C57 C 0.6582(14) 0.8334(6) 0.6504(10) 0.024(3) Uani 1 1 d . .
C58 C 0.5715(13) 0.8049(6) 0.6788(9) 0.019(3) Uani 1 1 d . .
C59 C 0.4729(13) 0.7678(6) 0.7160(10) 0.021(3) Uani 1 1 d . .
C60 C 0.4575(11) 0.7737(6) 0.8020(10) 0.024(3) Uani 1 1 d . .
H60 H 0.5071 0.8036 0.8338 0.029 Uiso 1 1 calc R U
C61 C 0.3697(11) 0.7359(6) 0.8411(9) 0.029(3) Uani 1 1 d . .
H61 H 0.3593 0.7395 0.8995 0.035 Uiso 1 1 calc R U
C62 C 0.2981(11) 0.6931(6) 0.7932(10) 0.030(4) Uani 1 1 d . .
H62 H 0.2386 0.6666 0.8191 0.036 Uiso 1 1 calc R U
C63 C 0.3118(13) 0.6884(6) 0.7084(10) 0.026(4) Uani 1 1 d . .
H63 H 0.2606 0.6594 0.6764 0.032 Uiso 1 1 calc R U
C64 C 0.3967(13) 0.7244(5) 0.6704(10) 0.021(3) Uani 1 1 d . .
H64 H 0.4051 0.7204 0.6118 0.025 Uiso 1 1 calc R U
C65 C 0.7759(12) 0.9927(5) 0.5354(9) 0.015(3) Uani 1 1 d . U
C66 C 0.6620(12) 0.9776(6) 0.5540(10) 0.019(3) Uani 1 1 d . .
H66 H 0.6623 0.9376 0.5849 0.023 Uiso 1 1 calc R U
C67 C 0.7606(11) 1.1450(5) 0.5284(8) 0.024(3) Uani 1 1 d . .
H67A H 0.8194 1.1637 0.5695 0.035 Uiso 1 1 calc R U
H67B H 0.6851 1.1333 0.5559 0.035 Uiso 1 1 calc R U
H67C H 0.7424 1.1777 0.4846 0.035 Uiso 1 1 calc R U
C68 C 0.7833(10) 1.0654(5) 0.3675(7) 0.023(3) Uani 1 1 d . .
H68A H 0.6974 1.0520 0.3607 0.035 Uiso 1 1 calc R U
H68B H 0.8352 1.0332 0.3401 0.035 Uiso 1 1 calc R U
H68C H 0.7941 1.1090 0.3421 0.035 Uiso 1 1 calc R U
C69 C 0.9970(10) 1.0802(5) 0.4872(8) 0.024(3) Uani 1 1 d . .
H69A H 1.0360 1.0422 0.4610 0.036 Uiso 1 1 calc R U
H69B H 1.0249 1.0830 0.5459 0.036 Uiso 1 1 calc R U
H69C H 1.0193 1.1207 0.4581 0.036 Uiso 1 1 calc R U
C70 C 0.4545(10) 1.0436(6) 0.6412(8) 0.034(3) Uani 1 1 d . .
H70A H 0.5000 1.0846 0.6522 0.052 Uiso 1 1 calc R U
H70B H 0.4730 1.0119 0.6861 0.052 Uiso 1 1 calc R U
H70C H 0.3666 1.0531 0.6388 0.052 Uiso 1 1 calc R U
C71 C 0.4727(10) 1.0694(6) 0.4561(9) 0.035(3) Uani 1 1 d . .
H71A H 0.3859 1.0814 0.4532 0.053 Uiso 1 1 calc R U
H71B H 0.4957 1.0504 0.4027 0.053 Uiso 1 1 calc R U
H71C H 0.5220 1.1090 0.4679 0.053 Uiso 1 1 calc R U
C72 C 0.4048(12) 0.9335(6) 0.5158(11) 0.034(4) Uani 1 1 d . .
H72A H 0.3182 0.9459 0.5125 0.051 Uiso 1 1 calc R U
H72B H 0.4181 0.9005 0.5599 0.051 Uiso 1 1 calc R U
H72C H 0.4281 0.9148 0.4623 0.051 Uiso 1 1 calc R U
Si1 Si 0.4863(3) 0.49218(17) 0.2528(2) 0.0236(9) Uani 1 1 d . .
Si2 Si 0.1767(4) 0.44134(16) 0.3533(3) 0.0197(9) Uani 1 1 d . .
Si3 Si 0.8273(4) 1.06962(16) 0.4810(3) 0.0188(9) Uani 1 1 d . .
Si4 Si 0.5001(3) 1.00827(16) 0.5401(2) 0.0214(8) Uani 1 1 d . .
U1 U 0.15204(2) 0.61701(2) 0.22677(2) 0.01122(11) Uani 1 1 d . .
U2 U 0.83447(3) 0.88932(2) 0.59918(2) 0.01267(12) Uani 1 1 d . .

loop_
_atom_site_aniso_label
_atom_site_aniso_U_11
_atom_site_aniso_U_22
_atom_site_aniso_U_33
_atom_site_aniso_U_23
_atom_site_aniso_U_13
_atom_site_aniso_U_12
C1 0.015(6) 0.019(6) 0.014(7) -0.002(5) 0.001(5) -0.001(5)
C2 0.014(3) 0.015(3) 0.014(3) -0.0006(13) 0.0001(13) 0.0000(13)
C3 0.015(6) 0.012(5) 0.015(7) -0.002(4) -0.010(5) -0.002(4)
C4 0.026(7) 0.012(5) 0.016(7) 0.000(4) -0.008(5) -0.003(5)
C5 0.016(6) 0.013(5) 0.015(7) 0.006(4) -0.004(5) -0.001(4)
C6 0.022(6) 0.041(7) 0.016(7) -0.004(5) 0.004(5) 0.003(5)
C7 0.024(6) 0.023(6) 0.022(7) -0.007(5) 0.002(5) 0.010(5)
C8 0.025(6) 0.018(6) 0.023(7) 0.001(5) -0.007(5) -0.008(5)
C9 0.014(5) 0.030(6) 0.023(7) -0.001(5) -0.007(5) 0.003(4)
C10 0.029(7) 0.026(6) 0.026(8) 0.002(5) -0.004(6) -0.002(5)
C11 0.031(8) 0.017(6) 0.014(8) -0.004(5) -0.007(6) 0.002(5)
C12 0.007(6) 0.021(6) 0.012(7) -0.006(5) 0.002(5) 0.003(4)
C13 0.020(7) 0.025(6) 0.020(7) -0.013(5) -0.004(6) -0.002(5)
C14 0.021(6) 0.012(5) 0.013(6) -0.010(4) -0.004(5) -0.002(4)
C15 0.015(6) 0.012(5) 0.025(8) -0.006(5) -0.003(5) 0.002(4)
C16 0.031(4) 0.031(4) 0.028(4) -0.002(2) 0.001(3) -0.001(2)
C17 0.028(7) 0.035(7) 0.017(7) -0.006(5) 0.009(5) -0.003(5)
C18 0.024(6) 0.023(6) 0.033(8) -0.013(5) -0.003(6) 0.010(5)
C19 0.036(7) 0.016(6) 0.040(9) -0.010(5) 0.010(6) -0.002(5)
C20 0.022(6) 0.033(7) 0.028(8) -0.009(6) 0.000(6) -0.002(5)
C21 0.017(8) 0.013(5) 0.023(8) 0.000(5) 0.010(6) 0.001(5)
C22 0.015(7) 0.013(6) 0.027(9) 0.002(5) -0.001(6) -0.004(5)
C23 0.013(3) 0.013(3) 0.013(3) 0.0010(13) 0.0000(13) -0.0002(13)
C24 0.028(7) 0.008(5) 0.018(7) 0.002(4) -0.010(6) -0.002(4)
C25 0.021(6) 0.017(5) 0.013(7) 0.008(4) 0.006(5) 0.003(5)
C26 0.011(6) 0.016(6) 0.029(8) 0.005(5) 0.005(5) 0.004(4)
C27 0.017(7) 0.026(6) 0.022(8) -0.001(5) -0.007(6) -0.002(5)
C28 0.017(7) 0.017(6) 0.016(8) 0.000(5) 0.002(6) 0.000(5)
C29 0.012(7) 0.019(6) 0.025(8) -0.001(5) -0.003(6) 0.004(5)
C30 0.024(7) 0.021(6) 0.010(6) -0.004(5) -0.005(5) -0.001(5)
C31 0.031(8) 0.051(9) 0.075(13) -0.003(8) 0.004(8) 0.027(6)
C32 0.024(8) 0.078(11) 0.039(11) -0.014(9) -0.010(7) 0.002(7)
C33 0.013(6) 0.052(9) 0.044(10) -0.011(7) 0.010(6) 0.003(6)
C34 0.027(7) 0.024(6) 0.029(8) 0.005(5) 0.006(6) -0.006(5)
C35 0.024(7) 0.019(6) 0.036(9) 0.004(5) -0.015(6) -0.003(5)
C36 0.035(7) 0.027(6) 0.022(7) 0.012(5) -0.003(6) 0.004(5)
C37 0.014(6) 0.020(6) 0.009(6) 0.003(5) 0.002(5) -0.002(5)
C38 0.016(6) 0.017(6) 0.013(7) -0.004(5) -0.002(5) 0.001(4)
C39 0.021(7) 0.012(5) 0.012(7) 0.001(4) -0.003(5) -0.003(4)
C40 0.015(6) 0.011(5) 0.015(7) -0.002(4) 0.004(5) -0.003(4)
C41 0.024(7) 0.014(5) 0.013(7) 0.000(5) -0.005(5) -0.008(5)
C42 0.035(7) 0.024(6) 0.022(7) 0.007(5) 0.000(6) -0.011(5)
C43 0.031(7) 0.045(8) 0.009(7) -0.006(5) 0.008(5) -0.002(6)
C44 0.032(7) 0.010(5) 0.024(7) -0.003(4) -0.005(5) -0.002(4)
C45 0.020(6) 0.040(7) 0.017(7) 0.002(5) 0.003(5) -0.006(5)
C46 0.027(6) 0.020(6) 0.027(8) -0.001(5) -0.008(5) 0.005(5)
C47 0.010(6) 0.029(7) 0.025(8) -0.011(6) 0.000(6) -0.006(5)
C48 0.009(6) 0.030(7) 0.018(8) -0.014(5) 0.003(5) 0.001(5)
C49 0.020(7) 0.020(6) 0.016(7) -0.008(5) -0.007(5) 0.007(5)
C50 0.017(6) 0.022(6) 0.019(7) -0.010(5) 0.002(5) 0.002(5)
C51 0.027(7) 0.009(5) 0.027(8) -0.006(5) -0.008(6) -0.004(5)
C52 0.025(7) 0.044(8) 0.037(9) -0.027(6) 0.004(6) -0.012(6)
C53 0.030(7) 0.031(7) 0.021(7) -0.016(5) -0.008(5) 0.009(5)
C54 0.039(8) 0.038(7) 0.018(7) -0.001(5) 0.012(6) 0.007(6)
C55 0.022(6) 0.028(7) 0.030(8) -0.006(5) -0.004(5) 0.011(5)
C56 0.032(7) 0.029(6) 0.025(8) -0.017(5) -0.004(6) -0.006(5)
C57 0.022(8) 0.027(7) 0.022(9) -0.005(5) -0.006(6) -0.003(6)
C58 0.024(8) 0.014(6) 0.018(8) -0.007(5) 0.005(6) 0.004(5)
C59 0.020(7) 0.015(6) 0.028(8) 0.000(5) -0.002(5) 0.002(4)
C60 0.018(7) 0.023(6) 0.031(9) 0.006(5) -0.006(6) 0.004(5)
C61 0.028(7) 0.036(7) 0.022(8) 0.004(5) -0.004(6) 0.010(6)
C62 0.013(7) 0.030(7) 0.047(11) 0.017(6) 0.006(6) -0.005(5)
C63 0.025(8) 0.022(6) 0.032(10) 0.006(6) -0.008(7) -0.006(5)
C64 0.028(8) 0.018(6) 0.016(8) -0.002(5) -0.007(6) 0.001(5)
C65 0.015(3) 0.016(3) 0.015(3) 0.0006(13) 0.0004(13) 0.0001(13)
C66 0.021(8) 0.012(6) 0.025(8) -0.004(5) -0.001(6) 0.006(5)
C67 0.027(7) 0.025(6) 0.019(7) 0.001(5) -0.002(6) 0.001(5)
C68 0.026(6) 0.020(6) 0.023(7) 0.010(5) -0.003(5) 0.000(5)
C69 0.024(6) 0.025(6) 0.023(7) 0.012(5) -0.006(5) -0.002(5)
C70 0.020(7) 0.057(9) 0.026(8) 0.002(6) 0.010(6) 0.015(6)
C71 0.019(6) 0.041(7) 0.045(10) 0.005(6) -0.004(6) 0.006(5)
C72 0.012(6) 0.037(8) 0.053(11) -0.005(7) -0.009(6) 0.003(5)
Si1 0.0130(17) 0.0309(18) 0.027(2) -0.0008(15) -0.0018(16) 0.0067(13)
Si2 0.023(2) 0.0191(16) 0.016(2) 0.0055(14) -0.0017(16) -0.0014(14)
Si3 0.023(2) 0.0189(17) 0.014(2) 0.0008(13) -0.0005(16) -0.0033(13)
Si4 0.0147(17) 0.0272(17) 0.023(2) 0.0024(14) 0.0010(15) 0.0036(13)
U1 0.0101(3) 0.01311(19) 0.0105(3) -0.00049(18) 0.0002(2) -0.00072(18)
U2 0.0123(3) 0.01338(19) 0.0124(3) -0.00232(18) 0.0005(2) -0.00110(18)

loop_
_atom_type_symbol
_atom_type_description
_atom_type_scat_dispersion_real
_atom_type_scat_dispersion_imag
_atom_type_scat_source
C C 0.0033 0.0016 'International Tables Vol C Tables 4.2.6.8 and 6.1.1.4'
H H 0.0000 0.0000 'International Tables Vol C Tables 4.2.6.8 and 6.1.1.4'
Si Si 0.0817 0.0704 'International Tables Vol C Tables 4.2.6.8 and 6.1.1.4'
U U -9.6767 9.6646 'International Tables Vol C Tables 4.2.6.8 and 6.1.1.4'

loop_
_geom_angle_atom_site_label_1
_geom_angle_atom_site_label_2
_geom_angle_atom_site_label_3
_geom_angle
C2 C1 C5 105.5(10)
C2 C1 C6 127.6(11)
C5 C1 C6 126.1(11)
C2 C1 U1 75.7(7)
C5 C1 U1 72.3(7)
C6 C1 U1 124.7(8)
C3 C2 C1 109.2(10)
C3 C2 C7 126.0(10)
C1 C2 C7 124.4(11)
C3 C2 U1 74.6(7)
C1 C2 U1 74.7(7)
C7 C2 U1 122.5(8)
C2 C3 C4 108.0(10)
C2 C3 C8 126.6(9)
C4 C3 C8 125.1(11)
C2 C3 U1 76.3(7)
C4 C3 U1 73.0(6)
C8 C3 U1 121.8(8)
C5 C4 C3 108.7(11)
C5 C4 C9 127.7(10)
C3 C4 C9 122.7(10)
C5 C4 U1 75.3(7)
C3 C4 U1 77.2(6)
C9 C4 U1 122.4(7)
C4 C5 C1 108.5(10)
C4 C5 C10 128.3(11)
C1 C5 C10 123.0(11)
C4 C5 U1 75.2(7)
C1 C5 U1 77.0(7)
C10 C5 U1 118.1(7)
C1 C6 H6A 109.5
C1 C6 H6B 109.5
H6A C6 H6B 109.5
C1 C6 H6C 109.5
H6A C6 H6C 109.5
H6B C6 H6C 109.5
C2 C7 H7A 109.5
C2 C7 H7B 109.5
H7A C7 H7B 109.5
C2 C7 H7C 109.5
H7A C7 H7C 109.5
H7B C7 H7C 109.5
C3 C8 H8A 109.5
C3 C8 H8B 109.5
H8A C8 H8B 109.5
C3 C8 H8C 109.5
H8A C8 H8C 109.5
H8B C8 H8C 109.5
C4 C9 H9A 109.5
C4 C9 H9B 109.5
H9A C9 H9B 109.5
C4 C9 H9C 109.5
H9A C9 H9C 109.5
H9B C9 H9C 109.5
C5 C10 H10A 109.5
C5 C10 H10B 109.5
H10A C10 H10B 109.5
C5 C10 H10C 109.5
H10A C10 H10C 109.5
H10B C10 H10C 109.5
C15 C11 C12 108.8(11)
C15 C11 C16 123.4(12)
C12 C11 C16 126.6(12)
C15 C11 U1 76.5(8)
C12 C11 U1 74.7(8)
C16 C11 U1 125.1(8)
C13 C12 C11 106.7(10)
C13 C12 C17 127.2(11)
C11 C12 C17 126.0(11)
C13 C12 U1 74.9(7)
C11 C12 U1 74.9(7)
C17 C12 U1 118.6(7)
C14 C13 C12 108.5(11)
C14 C13 C18 124.6(11)
C12 C13 C18 125.5(11)
C14 C13 U1 77.4(6)
C12 C13 U1 74.9(6)
C18 C13 U1 124.8(8)
C15 C14 C13 108.6(11)
C15 C14 C19 126.0(11)
C13 C14 C19 125.3(11)
C15 C14 U1 74.6(6)
C13 C14 U1 72.9(6)
C19 C14 U1 120.8(7)
C14 C15 C11 107.4(11)
C14 C15 C20 126.1(11)
C11 C15 C20 126.3(12)
C14 C15 U1 76.0(7)
C11 C15 U1 73.7(8)
C20 C15 U1 120.5(8)
C11 C16 H16A 109.5
C11 C16 H16B 109.5
H16A C16 H16B 109.5
C11 C16 H16C 109.5
H16A C16 H16C 109.5
H16B C16 H16C 109.5
C12 C17 H17A 109.5
C12 C17 H17B 109.5
H17A C17 H17B 109.5
C12 C17 H17C 109.5
H17A C17 H17C 109.5
H17B C17 H17C 109.5
C13 C18 H18A 109.5
C13 C18 H18B 109.5
H18A C18 H18B 109.5
C13 C18 H18C 109.5
H18A C18 H18C 109.5
H18B C18 H18C 109.5
C14 C19 H19A 109.5
C14 C19 H19B 109.5
H19A C19 H19B 109.5
C14 C19 H19C 109.5
H19A C19 H19C 109.5
H19B C19 H19C 109.5
C15 C20 H20A 109.5
C15 C20 H20B 109.5
H20A C20 H20B 109.5
C15 C20 H20C 109.5
H20A C20 H20C 109.5
H20B C20 H20C 109.5
C22 C21 U1 176.5(13)
C21 C22 C23 178.5(16)
C24 C23 C28 118.6(12)
C24 C23 C22 121.5(12)
C28 C23 C22 119.9(13)
C23 C24 C25 119.7(11)
C23 C24 H24 120.1
C25 C24 H24 120.1
C26 C25 C24 122.3(12)
C26 C25 H25 118.9
C24 C25 H25 118.9
C25 C26 C27 119.4(11)
C25 C26 H26 120.3
C27 C26 H26 120.3
C26 C27 C28 119.9(12)
C26 C27 H27 120.0
C28 C27 H27 120.0
C23 C28 C27 120.1(14)
C23 C28 H28 119.9
C27 C28 H28 119.9
C30 C29 Si1 143.6(10)
C30 C29 U1 62.9(7)
Si1 C29 U1 153.3(7)
C30 C29 H29 108.2
Si1 C29 H29 108.2
U1 C29 H29 45.5
C29 C30 Si2 124.8(10)
C29 C30 U1 87.7(8)
Si2 C30 U1 147.5(7)
Si1 C31 H31A 109.5
Si1 C31 H31B 109.5
H31A C31 H31B 109.5
Si1 C31 H31C 109.5
H31A C31 H31C 109.5
H31B C31 H31C 109.5
Si1 C32 H32A 109.5
Si1 C32 H32B 109.5
H32A C32 H32B 109.5
Si1 C32 H32C 109.5
H32A C32 H32C 109.5
H32B C32 H32C 109.5
Si1 C33 H33A 109.5
Si1 C33 H33B 109.5
H33A C33 H33B 109.5
Si1 C33 H33C 109.5
H33A C33 H33C 109.5
H33B C33 H33C 109.5
Si2 C34 H34A 109.5
Si2 C34 H34B 109.5
H34A C34 H34B 109.5
Si2 C34 H34C 109.5
H34A C34 H34C 109.5
H34B C34 H34C 109.5
Si2 C35 H35A 109.5
Si2 C35 H35B 109.5
H35A C35 H35B 109.5
Si2 C35 H35C 109.5
H35A C35 H35C 109.5
H35B C35 H35C 109.5
Si2 C36 H36A 109.5
Si2 C36 H36B 109.5
H36A C36 H36B 109.5
Si2 C36 H36C 109.5
H36A C36 H36C 109.5
H36B C36 H36C 109.5
C38 C37 C41 108.9(10)
C38 C37 C42 127.3(11)
C41 C37 C42 123.1(10)
C38 C37 U2 75.0(7)
C41 C37 U2 75.6(7)
C42 C37 U2 123.2(8)
C37 C38 C39 108.3(10)
C37 C38 C43 126.8(11)
C39 C38 C43 124.5(10)
C37 C38 U2 75.4(7)
C39 C38 U2 76.1(7)
C43 C38 U2 120.7(7)
C38 C39 C40 107.7(9)
C38 C39 C44 125.5(10)
C40 C39 C44 126.6(10)
C38 C39 U2 74.1(6)
C40 C39 U2 73.6(6)
C44 C39 U2 122.6(8)
C41 C40 C39 107.2(10)
C41 C40 C45 127.0(10)
C39 C40 C45 125.4(9)
C41 C40 U2 75.8(6)
C39 C40 U2 76.2(7)
C45 C40 U2 119.2(8)
C37 C41 C40 107.8(10)
C37 C41 C46 124.8(10)
C40 C41 C46 126.5(11)
C37 C41 U2 74.8(7)
C40 C41 U2 74.0(7)
C46 C41 U2 125.6(8)
C37 C42 H42A 109.5
C37 C42 H42B 109.5
H42A C42 H42B 109.5
C37 C42 H42C 109.5
H42A C42 H42C 109.5
H42B C42 H42C 109.5
C38 C43 H43A 109.5
C38 C43 H43B 109.5
H43A C43 H43B 109.5
C38 C43 H43C 109.5
H43A C43 H43C 109.5
H43B C43 H43C 109.5
C39 C44 H44A 109.5
C39 C44 H44B 109.5
H44A C44 H44B 109.5
C39 C44 H44C 109.5
H44A C44 H44C 109.5
H44B C44 H44C 109.5
C40 C45 H45A 109.5
C40 C45 H45B 109.5
H45A C45 H45B 109.5
C40 C45 H45C 109.5
H45A C45 H45C 109.5
H45B C45 H45C 109.5
C41 C46 H46A 109.5
C41 C46 H46B 109.5
H46A C46 H46B 109.5
C41 C46 H46C 109.5
H46A C46 H46C 109.5
H46B C46 H46C 109.5
C48 C47 C51 109.2(11)
C48 C47 C52 124.3(13)
C51 C47 C52 125.6(12)
C48 C47 U2 75.9(8)
C51 C47 U2 74.6(7)
C52 C47 U2 124.6(8)
C47 C48 C49 107.2(12)
C47 C48 C53 126.0(12)
C49 C48 C53 126.8(12)
C47 C48 U2 74.5(9)
C49 C48 U2 72.4(8)
C53 C48 U2 120.6(8)
C50 C49 C48 108.1(11)
C50 C49 C54 124.0(11)
C48 C49 C54 127.2(12)
C50 C49 U2 75.2(7)
C48 C49 U2 77.6(8)
C54 C49 U2 121.5(7)
C49 C50 C51 109.0(11)
C49 C50 C55 124.4(11)
C51 C50 C55 125.6(11)
C49 C50 U2 74.6(7)
C51 C50 U2 76.2(6)
C55 C50 U2 124.8(8)
C50 C51 C47 106.5(11)
C50 C51 C56 128.0(11)
C47 C51 C56 125.5(11)
C50 C51 U2 73.8(6)
C47 C51 U2 75.4(7)
C56 C51 U2 116.6(8)
C47 C52 H52A 109.5
C47 C52 H52B 109.5
H52A C52 H52B 109.5
C47 C52 H52C 109.5
H52A C52 H52C 109.5
H52B C52 H52C 109.5
C48 C53 H53A 109.5
C48 C53 H53B 109.5
H53A C53 H53B 109.5
C48 C53 H53C 109.5
H53A C53 H53C 109.5
H53B C53 H53C 109.5
C49 C54 H54A 109.5
C49 C54 H54B 109.5
H54A C54 H54B 109.5
C49 C54 H54C 109.5
H54A C54 H54C 109.5
H54B C54 H54C 109.5
C50 C55 H55A 109.5
C50 C55 H55B 109.5
H55A C55 H55B 109.5
C50 C55 H55C 109.5
H55A C55 H55C 109.5
H55B C55 H55C 109.5
C51 C56 H56A 109.5
C51 C56 H56B 109.5
H56A C56 H56B 109.5
C51 C56 H56C 109.5
H56A C56 H56C 109.5
H56B C56 H56C 109.5
C58 C57 U2 177.7(14)
C57 C58 C59 176.2(15)
C64 C59 C60 118.6(13)
C64 C59 C58 123.0(15)
C60 C59 C58 118.4(13)
C61 C60 C59 120.3(13)
C61 C60 H60 119.8
C59 C60 H60 119.8
C62 C61 C60 118.7(13)
C62 C61 H61 120.7
C60 C61 H61 120.7
C63 C62 C61 120.8(12)
C63 C62 H62 119.6
C61 C62 H62 119.6
C64 C63 C62 120.8(13)
C64 C63 H63 119.6
C62 C63 H63 119.6
C63 C64 C59 120.8(15)
C63 C64 H64 119.6
C59 C64 H64 119.6
C66 C65 Si3 126.4(10)
C66 C65 U2 86.7(8)
Si3 C65 U2 146.9(7)
C65 C66 Si4 141.7(10)
C65 C66 U2 63.7(7)
Si4 C66 U2 154.4(7)
C65 C66 H66 109.2
Si4 C66 H66 109.2
U2 C66 H66 45.6
Si3 C67 H67A 109.5
Si3 C67 H67B 109.5
H67A C67 H67B 109.5
Si3 C67 H67C 109.5
H67A C67 H67C 109.5
H67B C67 H67C 109.5
Si3 C68 H68A 109.5
Si3 C68 H68B 109.5
H68A C68 H68B 109.5
Si3 C68 H68C 109.5
H68A C68 H68C 109.5
H68B C68 H68C 109.5
Si3 C69 H69A 109.5
Si3 C69 H69B 109.5
H69A C69 H69B 109.5
Si3 C69 H69C 109.5
H69A C69 H69C 109.5
H69B C69 H69C 109.5
Si4 C70 H70A 109.5
Si4 C70 H70B 109.5
H70A C70 H70B 109.5
Si4 C70 H70C 109.5
H70A C70 H70C 109.5
H70B C70 H70C 109.5
Si4 C71 H71A 109.5
Si4 C71 H71B 109.5
H71A C71 H71B 109.5
Si4 C71 H71C 109.5
H71A C71 H71C 109.5
H71B C71 H71C 109.5
Si4 C72 H72A 109.5
Si4 C72 H72B 109.5
H72A C72 H72B 109.5
Si4 C72 H72C 109.5
H72A C72 H72C 109.5
H72B C72 H72C 109.5
C31 Si1 C33 108.8(7)
C31 Si1 C32 108.8(7)
C33 Si1 C32 110.2(7)
C31 Si1 C29 115.7(6)
C33 Si1 C29 106.3(6)
C32 Si1 C29 107.0(6)
C34 Si2 C36 106.9(6)
C34 Si2 C35 106.4(5)
C36 Si2 C35 110.0(5)
C34 Si2 C30 111.4(5)
C36 Si2 C30 111.5(6)
C35 Si2 C30 110.4(6)
C67 Si3 C69 106.7(5)
C67 Si3 C68 110.0(5)
C69 Si3 C68 106.2(6)
C67 Si3 C65 111.2(6)
C69 Si3 C65 112.5(6)
C68 Si3 C65 110.1(6)
C71 Si4 C70 109.7(6)
C71 Si4 C72 108.4(6)
C70 Si4 C72 109.2(7)
C71 Si4 C66 115.8(6)
C70 Si4 C66 107.7(6)
C72 Si4 C66 105.8(6)
C30 U1 C21 109.6(4)
C30 U1 C29 29.4(4)
C21 U1 C29 80.2(4)
C30 U1 C4 113.8(4)
C21 U1 C4 116.1(5)
C29 U1 C4 129.1(4)
C30 U1 C5 129.2(4)
C21 U1 C5 86.6(4)
C29 U1 C5 127.4(4)
C4 U1 C5 29.5(3)
C30 U1 C13 126.5(4)
C21 U1 C13 101.2(4)
C29 U1 C13 138.0(4)
C4 U1 C13 88.5(3)
C5 U1 C13 94.4(4)
C30 U1 C12 97.2(4)
C21 U1 C12 123.2(4)
C29 U1 C12 116.0(4)
C4 U1 C12 95.3(4)
C5 U1 C12 113.7(4)
C13 U1 C12 30.1(3)
C30 U1 C11 79.7(4)
C21 U1 C11 106.6(5)
C29 U1 C11 89.4(4)
C4 U1 C11 125.2(4)
C5 U1 C11 142.8(4)
C13 U1 C11 49.5(4)
C12 U1 C11 30.4(4)
C30 U1 C3 84.8(4)
C21 U1 C3 124.0(5)
C29 U1 C3 100.0(3)
C4 U1 C3 29.8(3)
C5 U1 C3 48.9(3)
C13 U1 C3 112.6(3)
C12 U1 C3 107.1(4)
C11 U1 C3 129.4(4)
C30 U1 C15 95.8(4)
C21 U1 C15 77.7(4)
C29 U1 C15 91.4(4)
C4 U1 C15 137.8(3)
C5 U1 C15 134.9(3)
C13 U1 C15 49.4(3)
C12 U1 C15 49.8(4)
C11 U1 C15 29.8(4)
C3 U1 C15 156.8(4)
C30 U1 C1 105.7(4)
C21 U1 C1 75.2(4)
C29 U1 C1 97.0(4)
C4 U1 C1 49.6(4)
C5 U1 C1 30.7(3)
C13 U1 C1 124.2(4)
C12 U1 C1 143.5(3)
C11 U1 C1 173.5(4)
C3 U1 C1 48.9(4)
C15 U1 C1 149.8(4)
C30 U1 C14 124.8(4)
C21 U1 C14 74.7(4)
C29 U1 C14 119.0(4)
C4 U1 C14 112.0(3)
C5 U1 C14 105.7(3)
C13 U1 C14 29.7(3)
C12 U1 C14 49.2(3)
C11 U1 C14 48.7(3)
C3 U1 C14 140.0(3)
C15 U1 C14 29.5(3)
C1 U1 C14 127.3(3)
C57 U2 C65 110.5(5)
C57 U2 C66 80.9(4)
C65 U2 C66 29.6(4)
C57 U2 C49 123.1(4)
C65 U2 C49 86.3(4)
C66 U2 C49 102.5(4)
C57 U2 C50 113.9(4)
C65 U2 C50 115.7(4)
C66 U2 C50 132.0(4)
C49 U2 C50 30.2(3)
C57 U2 C40 122.6(5)
C65 U2 C40 97.4(4)
C66 U2 C40 114.9(4)
C49 U2 C40 107.4(4)
C50 U2 C40 95.6(3)
C57 U2 C38 77.7(4)
C65 U2 C38 95.4(4)
C66 U2 C38 89.4(4)
C49 U2 C38 157.1(3)
C50 U2 C38 137.3(3)
C40 U2 C38 49.7(3)
C57 U2 C37 73.6(4)
C65 U2 C37 124.7(4)
C66 U2 C37 117.0(4)
C49 U2 C37 139.7(4)
C50 U2 C37 111.1(4)
C40 U2 C37 49.5(3)
C38 U2 C37 29.6(3)
C57 U2 C41 100.0(5)
C65 U2 C41 126.6(4)
C66 U2 C41 136.2(4)
C49 U2 C41 112.5(4)
C50 U2 C41 88.2(4)
C40 U2 C41 30.2(3)
C38 U2 C41 49.2(3)
C37 U2 C41 29.7(3)
C57 U2 C51 83.9(4)
C65 U2 C51 131.2(4)
C66 U2 C51 129.5(4)
C49 U2 C51 50.0(4)
C50 U2 C51 30.1(3)
C40 U2 C51 113.9(3)
C38 U2 C51 133.3(3)
C37 U2 C51 104.0(4)
C41 U2 C51 93.7(4)
C57 U2 C39 106.9(4)
C65 U2 C39 79.7(4)
C66 U2 C39 88.1(4)
C49 U2 C39 129.9(4)
C50 U2 C39 125.4(3)
C40 U2 C39 30.2(3)
C38 U2 C39 29.8(3)
C37 U2 C39 49.0(3)
C41 U2 C39 49.3(3)
C51 U2 C39 142.3(4)
C57 U2 C47 73.9(5)
C65 U2 C47 107.4(4)
C66 U2 C47 99.6(4)
C49 U2 C47 49.4(4)
C50 U2 C47 49.2(4)
C40 U2 C47 143.1(3)
C38 U2 C47 148.3(4)
C37 U2 C47 125.4(4)
C41 U2 C47 123.0(4)
C51 U2 C47 30.0(4)
C39 U2 C47 172.3(3)

loop_
_geom_bond_atom_site_label_1
_geom_bond_atom_site_label_2
_geom_bond_distance
C1 C2 1.415(16)
C1 C5 1.452(15)
C1 C6 1.477(16)
C1 U1 2.772(13)
C2 C3 1.397(16)
C2 C7 1.515(14)
C2 U1 2.784(13)
C3 C4 1.409(14)
C3 C8 1.516(15)
C3 U1 2.763(11)
C4 C5 1.379(15)
C4 C9 1.535(15)
C4 U1 2.709(11)
C5 C10 1.521(14)
C5 U1 2.710(12)
C6 H6A 0.9800
C6 H6B 0.9800
C6 H6C 0.9800
C7 H7A 0.9800
C7 H7B 0.9800
C7 H7C 0.9800
C8 H8A 0.9800
C8 H8B 0.9800
C8 H8C 0.9800
C9 H9A 0.9800
C9 H9B 0.9800
C9 H9C 0.9800
C10 H10A 0.9800
C10 H10B 0.9800
C10 H10C 0.9800
C11 C15 1.412(18)
C11 C12 1.432(17)
C11 C16 1.517(18)
C11 U1 2.729(15)
C12 C13 1.417(17)
C12 C17 1.477(15)
C12 U1 2.727(11)
C13 C14 1.411(15)
C13 C18 1.527(15)
C13 U1 2.727(11)
C14 C15 1.411(15)
C14 C19 1.516(15)
C14 U1 2.783(10)
C15 C20 1.512(15)
C15 U1 2.765(13)
C16 H16A 0.9800
C16 H16B 0.9800
C16 H16C 0.9800
C17 H17A 0.9800
C17 H17B 0.9800
C17 H17C 0.9800
C18 H18A 0.9800
C18 H18B 0.9800
C18 H18C 0.9800
C19 H19A 0.9800
C19 H19B 0.9800
C19 H19C 0.9800
C20 H20A 0.9800
C20 H20B 0.9800
C20 H20C 0.9800
C21 C22 1.220(17)
C21 U1 2.422(13)
C22 C23 1.435(17)
C23 C24 1.393(19)
C23 C28 1.409(18)
C24 C25 1.403(15)
C24 H24 0.9500
C25 C26 1.350(16)
C25 H25 0.9500
C26 C27 1.395(19)
C26 H26 0.9500
C27 C28 1.411(17)
C27 H27 0.9500
C28 H28 0.9500
C29 C30 1.317(18)
C29 Si1 1.893(13)
C29 U1 2.680(12)
C29 H29 0.9500
C30 Si2 1.878(13)
C30 U1 2.388(12)
C31 Si1 1.863(13)
C31 H31A 0.9800
C31 H31B 0.9800
C31 H31C 0.9800
C32 Si1 1.871(14)
C32 H32A 0.9800
C32 H32B 0.9800
C32 H32C 0.9800
C33 Si1 1.870(14)
C33 H33A 0.9800
C33 H33B 0.9800
C33 H33C 0.9800
C34 Si2 1.864(11)
C34 H34A 0.9800
C34 H34B 0.9800
C34 H34C 0.9800
C35 Si2 1.870(12)
C35 H35A 0.9800
C35 H35B 0.9800
C35 H35C 0.9800
C36 Si2 1.867(12)
C36 H36A 0.9800
C36 H36B 0.9800
C36 H36C 0.9800
C37 C38 1.397(14)
C37 C41 1.403(16)
C37 C42 1.516(14)
C37 U2 2.735(12)
C38 C39 1.412(15)
C38 C43 1.508(15)
C38 U2 2.730(12)
C39 C40 1.427(15)
C39 C44 1.499(13)
C39 U2 2.755(11)
C40 C41 1.424(14)
C40 C45 1.507(15)
C40 U2 2.722(12)
C41 C46 1.512(15)
C41 U2 2.745(12)
C42 H42A 0.9800
C42 H42B 0.9800
C42 H42C 0.9800
C43 H43A 0.9800
C43 H43B 0.9800
C43 H43C 0.9800
C44 H44A 0.9800
C44 H44B 0.9800
C44 H44C 0.9800
C45 H45A 0.9800
C45 H45B 0.9800
C45 H45C 0.9800
C46 H46A 0.9800
C46 H46B 0.9800
C46 H46C 0.9800
C47 C48 1.42(2)
C47 C51 1.427(17)
C47 C52 1.518(15)
C47 U2 2.759(13)
C48 C49 1.421(18)
C48 C53 1.502(18)
C48 U2 2.777(15)
C49 C50 1.415(16)
C49 C54 1.523(17)
C49 U2 2.710(13)
C50 C51 1.418(15)
C50 C55 1.516(15)
C50 U2 2.718(11)
C51 C56 1.478(16)
C51 U2 2.748(11)
C52 H52A 0.9800
C52 H52B 0.9800
C52 H52C 0.9800
C53 H53A 0.9800
C53 H53B 0.9800
C53 H53C 0.9800
C54 H54A 0.9800
C54 H54B 0.9800
C54 H54C 0.9800
C55 H55A 0.9800
C55 H55B 0.9800
C55 H55C 0.9800
C56 H56A 0.9800
C56 H56B 0.9800
C56 H56C 0.9800
C57 C58 1.213(19)
C57 U2 2.405(15)
C58 C59 1.458(19)
C59 C64 1.399(18)
C59 C60 1.40(2)
C60 C61 1.393(18)
C60 H60 0.9500
C61 C62 1.384(18)
C61 H61 0.9500
C62 C63 1.38(2)
C62 H62 0.9500
C63 C64 1.344(18)
C63 H63 0.9500
C64 H64 0.9500
C65 C66 1.326(18)
C65 Si3 1.880(12)
C65 U2 2.407(12)
C66 Si4 1.882(14)
C66 U2 2.680(12)
C66 H66 0.9500
C67 Si3 1.865(12)
C67 H67A 0.9800
C67 H67B 0.9800
C67 H67C 0.9800
C68 Si3 1.869(12)
C68 H68A 0.9800
C68 H68B 0.9800
C68 H68C 0.9800
C69 Si3 1.868(11)
C69 H69A 0.9800
C69 H69B 0.9800
C69 H69C 0.9800
C70 Si4 1.856(13)
C70 H70A 0.9800
C70 H70B 0.9800
C70 H70C 0.9800
C71 Si4 1.846(13)
C71 H71A 0.9800
C71 H71B 0.9800
C71 H71C 0.9800
C72 Si4 1.872(13)
C72 H72A 0.9800
C72 H72B 0.9800
C72 H72C 0.9800
